data_7249053
loop_
_publ_author_name
'Ungur, Doriana T.'
'Lanza, Arianna'
'Stam, Danny'
'Guguta, Carmen'
'Iordache, Coca'
'Fruth, Victor'
'Santiso-Quinones, Gustavo'
'Pop, Mihaela M.'

_publ_section_title
;
 Crystal structure of febuxostat marketed polymorph determined by electron
 diffraction and reinforced by X-ray crystallography
;
_journal_issue 32
_journal_name_full CrystEngComm
_journal_page_first 4295
_journal_page_last 4304
_journal_paper_doi 10.1039/D4CE00518J
_journal_volume 26
_journal_year 2024
_chemical_formula_moiety 'C16 H16 N2 O3 S'
_chemical_formula_sum 'C16 H16 N2 O3 S'
_chemical_formula_weight 316.37
_chemical_name_common Febuxostat
_space_group_crystal_system orthorhombic
_space_group_IT_number 33
_space_group_name_Hall 'P 2c -2n'
_space_group_name_H-M_alt 'P n a 21'
_atom_sites_solution_hydrogens geom
_audit_creation_date 2024-05-06
_audit_creation_method
;
Olex2 1.2
(compiled Apr  3 2018 11:26:26 for OlexSys, GUI svn.r5486)
;
_audit_update_record
;
2024-05-22 deposited with the CCDC.	2024-07-16 downloaded from the CCDC.
;
_cell_angle_alpha 90
_cell_angle_beta 90
_cell_angle_gamma 90
_cell_formula_units_Z 8
_cell_length_a 8.9872(6)
_cell_length_b 13.7547(9)
_cell_length_c 26.5649(17)
_cell_measurement_reflns_used 1618
_cell_measurement_temperature 293(2)
_cell_measurement_theta_max 64.9110
_cell_measurement_theta_min 3.3160
_cell_volume 3283.9(4)
_computing_cell_refinement 'CrysAlisPro 1.171.41.16a (Rigaku OD, 2019)'
_computing_data_collection 'CrysAlisPro 1.171.41.16a (Rigaku OD, 2019)'
_computing_data_reduction 'CrysAlisPro 1.171.41.16a (Rigaku OD, 2019)'
_computing_molecular_graphics 'Olex2 (Dolomanov et al., 2009)'
_computing_publication_material 'Olex2 (Dolomanov et al., 2009)'
_computing_structure_refinement 'ShelXL (Sheldrick, 2015)'
_computing_structure_solution 'ShelXS (Sheldrick, 2008)'
_diffrn_ambient_temperature 293(2)
_diffrn_detector_area_resol_mean 16.4335
_diffrn_detector_type Eos
_diffrn_measured_fraction_theta_full 0.998
_diffrn_measured_fraction_theta_max 0.982
_diffrn_measurement_details
;
List of Runs (angles in degrees, time in seconds):

  # Type    Start    End  Width  t~exp~   \w     \q     \k     \f   Frames
#--------------------------------------------------------------------------
  1  \w     32.00  64.00   2.00    7.63    --    0.00  57.00  90.00   16
  2  \w     -2.00  26.00   2.00    7.63    --    0.00  57.00  90.00   14
  3  \w    -66.00 -24.00   2.00    7.63    --    0.00 -57.00  30.00   21
  4  \w     77.00 113.00   2.00   30.55    --   54.00  57.00  90.00   18
  5  \w     70.00  96.00   2.00   30.55    --   54.00  57.00 -90.00   13
  6  \w     26.00 112.00   2.00   30.55    --   54.00-126.00-180.00   43
  7  \w     33.00  61.00   2.00   30.55    --   54.00  57.00  30.00   14
  8  \w     73.00 123.00   2.00   30.55    --   54.00  57.00  30.00   25
  9  \w     86.00 178.00   2.00   30.55    --  108.00  50.00 -30.00   46
 10  \w     49.00  87.00   2.00   30.55    --  108.00 -92.00  60.00   19
 11  \w     72.00 100.00   2.00   30.55    --  108.00 -92.00 -60.00   14
 12  \w     36.00 112.00   2.00   30.55    --  108.00-112.00-120.00   38
 13  \w     93.00 159.00   2.00   30.55    --  108.00  50.00 -90.00   33
;
_diffrn_measurement_device 'four-circle diffractometer'
_diffrn_measurement_device_type 'SuperNova, Dual, Cu at home/near, Eos'
_diffrn_measurement_method '\w scans'
_diffrn_radiation_type CuK\a
_diffrn_radiation_wavelength 1.54184
_diffrn_reflns_av_R_equivalents 0.0415
_diffrn_reflns_av_unetI/netI 0.0672
_diffrn_reflns_Laue_measured_fraction_full 0.998
_diffrn_reflns_Laue_measured_fraction_max 0.982
_diffrn_reflns_limit_h_max 8
_diffrn_reflns_limit_h_min -10
_diffrn_reflns_limit_k_max 16
_diffrn_reflns_limit_k_min -14
_diffrn_reflns_limit_l_max 26
_diffrn_reflns_limit_l_min -32
_diffrn_reflns_number 7338
_diffrn_reflns_point_group_measured_fraction_full 0.762
_diffrn_reflns_point_group_measured_fraction_max 0.742
_diffrn_reflns_theta_full 67.684
_diffrn_reflns_theta_max 70.496
_diffrn_reflns_theta_min 3.327
_exptl_absorpt_coefficient_mu 1.870
_exptl_absorpt_correction_T_max 1.00000
_exptl_absorpt_correction_T_min 0.18797
_exptl_absorpt_correction_type multi-scan
_exptl_absorpt_process_details
;
CrysAlisPro 1.171.41.16a (Rigaku Oxford Diffraction, 2019)
Empirical absorption correction using spherical harmonics,
 implemented in SCALE3 ABSPACK scaling algorithm.
;
_exptl_crystal_density_diffrn 1.280
_exptl_crystal_description needle
_exptl_crystal_F_000 1328
_exptl_crystal_size_max 0.1
_exptl_crystal_size_mid 0.05
_exptl_crystal_size_min 0.03
_refine_diff_density_max 0.318
_refine_diff_density_min -0.454
_refine_diff_density_rms 0.054
_refine_ls_abs_structure_details
;
 Flack x determined using 758 quotients [(I+)-(I-)]/[(I+)+(I-)]
 (Parsons, Flack and Wagner, Acta Cryst. B69 (2013) 249-259).
;
_refine_ls_abs_structure_Flack 0.34(3)
_refine_ls_extinction_method none
_refine_ls_goodness_of_fit_ref 1.006
_refine_ls_hydrogen_treatment constr
_refine_ls_matrix_type full
_refine_ls_number_parameters 405
_refine_ls_number_reflns 4652
_refine_ls_number_restraints 1
_refine_ls_restrained_S_all 1.006
_refine_ls_R_factor_all 0.1005
_refine_ls_R_factor_gt 0.0629
_refine_ls_shift/su_max 0.001
_refine_ls_shift/su_mean 0.000
_refine_ls_structure_factor_coef Fsqd
_refine_ls_weighting_details 'w=1/[\s^2^(Fo^2^)+(0.0705P)^2^] where P=(Fo^2^+2Fc^2^)/3'
_refine_ls_weighting_scheme calc
_refine_ls_wR_factor_gt 0.1407
_refine_ls_wR_factor_ref 0.1689
_reflns_Friedel_coverage 0.477
_reflns_Friedel_fraction_full 0.514
_reflns_Friedel_fraction_max 0.490
_reflns_number_gt 2985
_reflns_number_total 4652
_reflns_threshold_expression 'I > 2\s(I)'
_cod_data_source_file d4ce00518j3.cif
_cod_data_source_block Febuxostat-ortho-SC
_cod_depositor_comments 'Adding full bibliography for 7249053.cif.'
_cod_database_code 7249053
_shelx_shelxl_version_number 2014/7
_shelx_space_group_comment
;
The symmetry employed for this shelxl refinement is uniquely defined
by the following loop, which should always be used as a source of
symmetry information in preference to the above space-group names.
They are only intended as comments.
;
_olex2_refinement_description
;
1. Fixed Uiso
 At 1.2 times of:
  All C(H) groups, All C(H,H) groups
 At 1.5 times of:
  All C(H,H,H) groups, All O(H) groups
2.a Ternary CH refined with riding coordinates:
 C13(H13), C13A(H13A)
2.b Secondary CH2 refined with riding coordinates:
 C7(H7A,H7B), C7A(H7AA,H7AB)
2.c Aromatic/amide H refined with riding coordinates:
 C2(H2), C9(H9), C4(H4), C4A(H4A), C2A(H2A), C9A(H9A)
2.d Idealised Me refined as rotating group:
 C14(H14A,H14B,H14C), C15(H15A,H15B,H15C), C16(H16A,H16B,H16C), C15A(H15D,H15E,
 H15F), C14A(H14D,H14E,H14F), C16A(H16D,H16E,H16F)
2.e Idealised tetrahedral OH refined as rotating group:
 O1(H1), O1A(H1A)
;
_olex2_submission_special_instructions 'No special instructions were received'
_oxdiff_exptl_absorpt_empirical_details
;
Empirical correction (ABSPACK) includes:
- Absorption correction using spherical harmonics
- Frame scaling
;

loop_
_space_group_symop_operation_xyz
'x, y, z'
'-x, -y, z+1/2'
'-x+1/2, y+1/2, z+1/2'
'x+1/2, -y+1/2, z'

loop_
_atom_site_label
_atom_site_type_symbol
_atom_site_fract_x
_atom_site_fract_y
_atom_site_fract_z
_atom_site_U_iso_or_equiv
_atom_site_adp_type
_atom_site_occupancy
_atom_site_site_symmetry_order
_atom_site_calc_flag
_atom_site_refinement_flags_posn
_atom_site_refinement_flags_adp
_atom_site_refinement_flags_occupancy
_atom_site_disorder_assembly
_atom_site_disorder_group
S1 S 0.1943(2) 0.21987(17) 0.00426(8) 0.0630(6) Uani 1 1 d . . . . .
N2 N 0.2401(8) 0.3976(5) -0.0190(3) 0.0639(18) Uani 1 1 d . . . . .
O3 O 0.6573(7) 0.2397(4) -0.1954(2) 0.0688(17) Uani 1 1 d . . . . .
C2 C 0.4490(9) 0.3609(5) -0.0988(3) 0.057(2) Uani 1 1 d . . . . .
H2 H 0.4351 0.4248 -0.0882 0.069 Uiso 1 1 calc R . . . .
C11 C 0.0051(10) 0.2843(8) 0.0796(3) 0.061(2) Uani 1 1 d . . . . .
C1 C 0.3752(8) 0.2857(6) -0.0732(3) 0.052(2) Uani 1 1 d . . . . .
O1 O -0.0119(8) 0.1904(5) 0.0858(2) 0.083(2) Uani 1 1 d . . . . .
H1 H -0.0540 0.1801 0.1126 0.125 Uiso 1 1 calc GR . . . .
O2 O -0.0582(7) 0.3469(5) 0.1057(2) 0.0793(18) Uani 1 1 d . . . . .
C10 C 0.1432(9) 0.3988(7) 0.0212(3) 0.064(2) Uani 1 1 d . . . . .
C9 C 0.4044(8) 0.1910(6) -0.0899(3) 0.058(2) Uani 1 1 d . . . . .
H9 H 0.3607 0.1389 -0.0731 0.070 Uiso 1 1 calc R . . . .
C3 C 0.2772(8) 0.3083(6) -0.0311(3) 0.053(2) Uani 1 1 d . . . . .
C4 C 0.4953(9) 0.1731(6) -0.1300(3) 0.060(2) Uani 1 1 d . . . . .
H4 H 0.5100 0.1092 -0.1404 0.072 Uiso 1 1 calc R . . . .
C5 C 0.5663(9) 0.2479(6) -0.1559(3) 0.055(2) Uani 1 1 d . . . . .
C12 C 0.1057(8) 0.3088(7) 0.0392(3) 0.061(2) Uani 1 1 d . . . . .
C6 C 0.5402(9) 0.3428(6) -0.1385(3) 0.057(2) Uani 1 1 d . . . . .
C13 C 0.7906(11) 0.1575(7) -0.2604(4) 0.081(3) Uani 1 1 d . . . . .
H13 H 0.8813 0.1910 -0.2495 0.098 Uiso 1 1 calc R . . . .
C7 C 0.6906(9) 0.1445(6) -0.2145(3) 0.066(2) Uani 1 1 d . . . . .
H7A H 0.5996 0.1112 -0.2239 0.079 Uiso 1 1 calc R . . . .
H7B H 0.7410 0.1062 -0.1890 0.079 Uiso 1 1 calc R . . . .
C8 C 0.6083(11) 0.4236(7) -0.1651(3) 0.069(2) Uani 1 1 d . . . . .
C14 C 0.0879(12) 0.4950(7) 0.0395(4) 0.094(3) Uani 1 1 d . . . . .
H14A H 0.1582 0.5220 0.0628 0.141 Uiso 1 1 calc GR . . . .
H14B H -0.0063 0.4865 0.0560 0.141 Uiso 1 1 calc GR . . . .
H14C H 0.0761 0.5383 0.0114 0.141 Uiso 1 1 calc GR . . . .
N1 N 0.6559(11) 0.4888(6) -0.1851(3) 0.111(3) Uani 1 1 d . . . . .
C15 C 0.8347(14) 0.0565(9) -0.2800(5) 0.122(4) Uani 1 1 d . . . . .
H15A H 0.8730 0.0182 -0.2527 0.183 Uiso 1 1 calc GR . . . .
H15B H 0.9098 0.0632 -0.3054 0.183 Uiso 1 1 calc GR . . . .
H15C H 0.7489 0.0250 -0.2940 0.183 Uiso 1 1 calc GR . . . .
C16 C 0.7158(16) 0.2192(10) -0.2999(5) 0.116(4) Uani 1 1 d . . . . .
H16A H 0.6333 0.1842 -0.3140 0.174 Uiso 1 1 calc GR . . . .
H16B H 0.7858 0.2344 -0.3260 0.174 Uiso 1 1 calc GR . . . .
H16C H 0.6806 0.2783 -0.2848 0.174 Uiso 1 1 calc GR . . . .
S1A S -0.4519(3) 0.27077(15) 0.26328(8) 0.0641(6) Uani 1 1 d . . . . .
O3A O -0.8989(7) 0.2225(4) 0.4656(2) 0.0670(17) Uani 1 1 d . . . . .
C5A C -0.8091(9) 0.2060(6) 0.4257(3) 0.054(2) Uani 1 1 d . . . . .
C1A C -0.6266(8) 0.1908(6) 0.3407(3) 0.055(2) Uani 1 1 d . . . . .
N2A N -0.5008(7) 0.0895(5) 0.2779(2) 0.0605(17) Uani 1 1 d . . . . .
C3A C -0.5323(8) 0.1768(6) 0.2966(3) 0.0535(19) Uani 1 1 d . . . . .
C11A C -0.2698(10) 0.2160(8) 0.1832(4) 0.063(2) Uani 1 1 d . . . . .
O1A O -0.2499(8) 0.3110(5) 0.1788(3) 0.0813(19) Uani 1 1 d . . . . .
H1A H -0.1896 0.3219 0.1564 0.122 Uiso 1 1 calc GR . . . .
O2A O -0.2098(7) 0.1569(5) 0.1565(2) 0.0824(19) Uani 1 1 d . . . . .
C10A C -0.4078(9) 0.0964(7) 0.2373(3) 0.065(2) Uani 1 1 d . . . . .
C6A C -0.7623(9) 0.2890(6) 0.3988(3) 0.057(2) Uani 1 1 d . . . . .
C4A C -0.7589(9) 0.1165(7) 0.4100(3) 0.064(2) Uani 1 1 d . . . . .
H4A H -0.7844 0.0608 0.4279 0.077 Uiso 1 1 calc R . . . .
C2A C -0.6712(9) 0.2802(6) 0.3575(3) 0.055(2) Uani 1 1 d . . . . .
H2A H -0.6393 0.3359 0.3408 0.066 Uiso 1 1 calc R . . . .
C9A C -0.6711(9) 0.1094(6) 0.3677(3) 0.062(2) Uani 1 1 d . . . . .
H9A H -0.6406 0.0482 0.3570 0.074 Uiso 1 1 calc R . . . .
C15A C -0.9765(16) 0.2297(10) 0.5710(4) 0.127(5) Uani 1 1 d . . . . .
H15D H -0.8995 0.1922 0.5868 0.190 Uiso 1 1 calc GR . . . .
H15E H -1.0452 0.2523 0.5961 0.190 Uiso 1 1 calc GR . . . .
H15F H -0.9331 0.2843 0.5540 0.190 Uiso 1 1 calc GR . . . .
C13A C -1.0567(11) 0.1680(8) 0.5340(4) 0.082(3) Uani 1 1 d . . . . .
H13A H -1.1380 0.2068 0.5198 0.098 Uiso 1 1 calc R . . . .
C7A C -0.9555(10) 0.1378(6) 0.4910(3) 0.074(3) Uani 1 1 d . . . . .
H7AA H -0.8733 0.0996 0.5040 0.089 Uiso 1 1 calc R . . . .
H7AB H -1.0105 0.0978 0.4674 0.089 Uiso 1 1 calc R . . . .
C12A C -0.3697(9) 0.1882(7) 0.2240(3) 0.063(2) Uani 1 1 d . . . . .
C14A C -0.3628(11) 0.0024(8) 0.2122(4) 0.090(3) Uani 1 1 d . . . . .
H14D H -0.2707 -0.0200 0.2263 0.136 Uiso 1 1 calc GR . . . .
H14E H -0.3506 0.0131 0.1767 0.136 Uiso 1 1 calc GR . . . .
H14F H -0.4387 -0.0456 0.2176 0.136 Uiso 1 1 calc GR . . . .
C8A C -0.8065(11) 0.3823(7) 0.4170(3) 0.073(3) Uani 1 1 d . . . . .
N1A N -0.8376(12) 0.4583(6) 0.4321(4) 0.111(3) Uani 1 1 d . . . . .
C16A C -1.1235(13) 0.0778(9) 0.5566(5) 0.117(4) Uani 1 1 d . . . . .
H16D H -1.0460 0.0386 0.5710 0.176 Uiso 1 1 calc GR . . . .
H16E H -1.1740 0.0415 0.5309 0.176 Uiso 1 1 calc GR . . . .
H16F H -1.1931 0.0958 0.5824 0.176 Uiso 1 1 calc GR . . . .

loop_
_atom_site_aniso_label
_atom_site_aniso_U_11
_atom_site_aniso_U_22
_atom_site_aniso_U_33
_atom_site_aniso_U_23
_atom_site_aniso_U_13
_atom_site_aniso_U_12
S1 0.0524(11) 0.0786(14) 0.0580(13) 0.0091(12) 0.0045(11) -0.0059(11)
N2 0.064(4) 0.072(5) 0.055(4) 0.004(4) 0.012(4) -0.002(4)
O3 0.078(4) 0.062(4) 0.066(4) -0.009(3) 0.023(4) -0.005(3)
C2 0.066(5) 0.047(4) 0.059(5) -0.001(4) 0.005(5) -0.006(4)
C11 0.045(5) 0.092(7) 0.046(5) 0.007(5) -0.003(4) -0.001(5)
C1 0.047(4) 0.063(5) 0.045(5) 0.008(4) -0.008(4) -0.006(4)
O1 0.077(5) 0.101(5) 0.071(4) 0.018(4) 0.026(4) -0.001(4)
O2 0.075(4) 0.094(5) 0.069(4) -0.002(4) 0.019(4) -0.015(4)
C10 0.055(4) 0.077(6) 0.061(6) 0.003(4) 0.011(5) 0.005(5)
C9 0.052(4) 0.054(5) 0.069(6) 0.013(4) -0.003(5) -0.005(4)
C3 0.046(4) 0.063(5) 0.051(5) 0.009(4) -0.005(4) -0.012(4)
C4 0.055(4) 0.055(5) 0.069(5) 0.003(4) 0.005(5) -0.002(4)
C5 0.051(4) 0.055(5) 0.057(6) -0.003(4) -0.010(5) -0.005(4)
C12 0.044(4) 0.076(6) 0.062(5) 0.003(4) 0.004(4) -0.004(4)
C6 0.060(5) 0.065(5) 0.045(4) 0.006(4) 0.000(4) -0.011(4)
C13 0.079(6) 0.092(7) 0.073(7) -0.019(5) 0.014(6) 0.010(5)
C7 0.062(5) 0.067(6) 0.070(6) -0.009(4) 0.001(5) 0.010(4)
C8 0.090(6) 0.062(5) 0.056(5) -0.009(4) 0.012(5) -0.013(5)
C14 0.107(8) 0.077(7) 0.099(7) 0.002(6) 0.041(7) -0.004(6)
N1 0.156(8) 0.078(6) 0.097(7) -0.009(5) 0.045(6) -0.031(6)
C15 0.124(10) 0.129(11) 0.112(9) -0.036(8) 0.023(9) 0.031(8)
C16 0.139(12) 0.136(11) 0.073(8) 0.013(7) 0.009(9) 0.008(9)
S1A 0.0592(12) 0.0763(14) 0.0568(13) 0.0035(12) 0.0051(12) -0.0086(11)
O3A 0.071(4) 0.069(4) 0.061(4) 0.000(3) 0.018(4) -0.002(3)
C5A 0.052(4) 0.068(5) 0.042(5) 0.008(4) 0.004(4) 0.007(4)
C1A 0.042(4) 0.060(5) 0.061(5) 0.002(4) -0.005(4) -0.002(4)
N2A 0.058(4) 0.065(4) 0.058(4) -0.003(3) 0.004(4) -0.004(3)
C3A 0.046(4) 0.061(5) 0.053(5) 0.008(4) -0.001(4) -0.012(4)
C11A 0.056(5) 0.085(7) 0.047(5) -0.003(5) -0.001(5) -0.001(5)
O1A 0.078(5) 0.088(5) 0.078(5) 0.012(4) 0.021(4) -0.008(4)
O2A 0.083(4) 0.096(5) 0.068(4) -0.004(4) 0.025(4) -0.021(4)
C10A 0.059(5) 0.078(6) 0.056(5) -0.005(4) 0.000(5) 0.006(5)
C6A 0.055(4) 0.056(5) 0.059(5) 0.004(4) -0.005(4) -0.004(4)
C4A 0.070(5) 0.062(5) 0.061(5) 0.006(4) 0.008(5) -0.004(4)
C2A 0.058(5) 0.056(5) 0.050(5) 0.004(4) -0.001(4) -0.011(4)
C9A 0.065(5) 0.057(5) 0.064(5) -0.007(4) 0.011(5) 0.000(4)
C15A 0.123(11) 0.189(15) 0.069(8) -0.023(8) 0.038(8) -0.029(9)
C13A 0.068(6) 0.099(8) 0.079(7) 0.009(6) 0.019(6) -0.001(6)
C7A 0.075(5) 0.081(6) 0.066(6) 0.008(5) 0.020(5) -0.001(5)
C12A 0.051(5) 0.090(7) 0.047(5) 0.008(4) 0.000(4) -0.001(5)
C14A 0.085(7) 0.091(8) 0.095(7) 0.000(6) 0.035(6) 0.007(6)
C8A 0.094(7) 0.061(6) 0.065(6) 0.009(5) 0.011(5) 0.011(5)
N1A 0.166(9) 0.062(5) 0.106(7) 0.001(5) 0.027(7) 0.020(6)
C16A 0.115(10) 0.128(10) 0.109(9) 0.002(8) 0.033(8) -0.029(8)

loop_
_atom_type_symbol
_atom_type_description
_atom_type_scat_dispersion_real
_atom_type_scat_dispersion_imag
_atom_type_scat_source
C C 0.0181 0.0091 'International Tables Vol C Tables 4.2.6.8 and 6.1.1.4'
H H 0.0000 0.0000 'International Tables Vol C Tables 4.2.6.8 and 6.1.1.4'
N N 0.0311 0.0180 'International Tables Vol C Tables 4.2.6.8 and 6.1.1.4'
O O 0.0492 0.0322 'International Tables Vol C Tables 4.2.6.8 and 6.1.1.4'
S S 0.3331 0.5567 'International Tables Vol C Tables 4.2.6.8 and 6.1.1.4'

loop_
_geom_angle_atom_site_label_1
_geom_angle_atom_site_label_2
_geom_angle_atom_site_label_3
_geom_angle
_geom_angle_site_symmetry_1
_geom_angle_site_symmetry_3
_geom_angle_publ_flag
C3 S1 C12 89.5(4) . . ?
C3 N2 C10 111.1(8) . . ?
C5 O3 C7 118.8(6) . . ?
C6 C2 C1 121.7(7) . . ?
O1 C11 C12 113.4(8) . . ?
O2 C11 O1 124.0(8) . . ?
O2 C11 C12 122.6(9) . . ?
C2 C1 C3 119.9(7) . . ?
C9 C1 C2 116.4(8) . . ?
C9 C1 C3 123.6(7) . . ?
N2 C10 C14 118.2(8) . . ?
C12 C10 N2 114.6(8) . . ?
C12 C10 C14 127.2(9) . . ?
C4 C9 C1 121.8(7) . . ?
N2 C3 S1 114.9(6) . . ?
N2 C3 C1 122.7(7) . . ?
C1 C3 S1 122.3(6) . . ?
C9 C4 C5 121.7(8) . . ?
O3 C5 C4 127.3(7) . . ?
O3 C5 C6 116.0(7) . . ?
C4 C5 C6 116.6(8) . . ?
C11 C12 S1 121.4(7) . . ?
C10 C12 S1 109.8(7) . . ?
C10 C12 C11 128.7(9) . . ?
C2 C6 C5 121.7(7) . . ?
C2 C6 C8 119.5(8) . . ?
C5 C6 C8 118.8(8) . . ?
C7 C13 C15 108.5(9) . . ?
C16 C13 C7 111.1(8) . . ?
C16 C13 C15 112.9(10) . . ?
O3 C7 C13 107.4(7) . . ?
N1 C8 C6 176.8(11) . . ?
C12A S1A C3A 89.8(4) . . ?
C5A O3A C7A 116.3(7) . . ?
O3A C5A C6A 116.1(8) . . ?
O3A C5A C4A 125.8(7) . . ?
C4A C5A C6A 118.2(8) . . ?
C2A C1A C3A 123.4(7) . . ?
C2A C1A C9A 118.1(8) . . ?
C9A C1A C3A 118.5(7) . . ?
C3A N2A C10A 111.2(7) . . ?
C1A C3A S1A 123.9(6) . . ?
N2A C3A S1A 113.3(6) . . ?
N2A C3A C1A 122.9(7) . . ?
O1A C11A C12A 114.0(8) . . ?
O2A C11A O1A 123.5(9) . . ?
O2A C11A C12A 122.4(10) . . ?
N2A C10A C14A 116.9(9) . . ?
C12A C10A N2A 115.1(8) . . ?
C12A C10A C14A 128.0(9) . . ?
C5A C6A C8A 118.2(8) . . ?
C2A C6A C5A 120.8(8) . . ?
C2A C6A C8A 121.0(8) . . ?
C9A C4A C5A 120.0(8) . . ?
C1A C2A C6A 120.9(8) . . ?
C4A C9A C1A 122.0(8) . . ?
C15A C13A C7A 111.3(8) . . ?
C15A C13A C16A 113.6(10) . . ?
C16A C13A C7A 108.3(9) . . ?
O3A C7A C13A 110.1(7) . . ?
C11A C12A S1A 123.1(7) . . ?
C10A C12A S1A 110.5(7) . . ?
C10A C12A C11A 126.4(9) . . ?
N1A C8A C6A 177.9(11) . . ?

loop_
_geom_bond_atom_site_label_1
_geom_bond_atom_site_label_2
_geom_bond_distance
_geom_bond_site_symmetry_2
_geom_bond_publ_flag
S1 C3 1.707(8) . ?
S1 C12 1.730(9) . ?
N2 C10 1.377(10) . ?
N2 C3 1.313(10) . ?
O3 C5 1.335(10) . ?
O3 C7 1.436(9) . ?
C2 C1 1.404(10) . ?
C2 C6 1.361(11) . ?
C11 O1 1.311(11) . ?
C11 O2 1.243(10) . ?
C11 C12 1.444(12) . ?
C1 C9 1.400(10) . ?
C1 C3 1.458(11) . ?
C10 C12 1.368(12) . ?
C10 C14 1.495(12) . ?
C9 C4 1.366(11) . ?
C4 C5 1.392(10) . ?
C5 C6 1.405(10) . ?
C6 C8 1.451(11) . ?
C13 C7 1.525(12) . ?
C13 C15 1.535(13) . ?
C13 C16 1.508(15) . ?
C8 N1 1.128(10) . ?
S1A C3A 1.725(7) . ?
S1A C12A 1.710(9) . ?
O3A C5A 1.350(9) . ?
O3A C7A 1.439(9) . ?
C5A C6A 1.411(11) . ?
C5A C4A 1.377(11) . ?
C1A C3A 1.458(11) . ?
C1A C2A 1.369(11) . ?
C1A C9A 1.390(11) . ?
N2A C3A 1.330(10) . ?
N2A C10A 1.369(10) . ?
C11A O1A 1.324(11) . ?
C11A O2A 1.208(11) . ?
C11A C12A 1.457(12) . ?
C10A C12A 1.355(12) . ?
C10A C14A 1.510(13) . ?
C6A C2A 1.374(11) . ?
C6A C8A 1.428(12) . ?
C4A C9A 1.375(11) . ?
C15A C13A 1.485(14) . ?
C13A C7A 1.518(11) . ?
C13A C16A 1.504(13) . ?
C8A N1A 1.153(11) . ?
